data_7127275
loop_
_publ_author_name
'Jim\'enez, Vicente G'
'Mayorga-Burrezo, Paula'
'Blanco, Victor'
'Lloveras, Vega'
'G\'omez-Garc\'ia, Carlos J'
'\<Solomek, Tom\'a\<s'
'Cuerva, Juan M.'
'Veciana, Jaume'
'Campa\~na, Araceli G'

_publ_section_title
;
 Dibenzocycloheptatriene as end-group of Thiele and tetrabenzo-Chichibabin
 hydrocarbons.
;
_journal_issue 84
_journal_name_full 'Chemical communications (Cambridge, England)'
_journal_page_first 12813
_journal_page_last 12816
_journal_paper_doi 10.1039/d0cc04489j
_journal_volume 56
_journal_year 2020
_chemical_formula_sum 'C9.75 H7.75'
_chemical_formula_weight 124.91
_space_group_crystal_system orthorhombic
_space_group_IT_number 64
_space_group_name_Hall '-C 2ac 2'
_space_group_name_H-M_alt 'C m c e'
_atom_sites_solution_hydrogens geom
_audit_creation_method SHELXL-2018/3
_audit_update_record
;
2020-06-24 deposited with the CCDC.	2020-09-16 downloaded from the CCDC.
;
_cell_angle_alpha 90
_cell_angle_beta 90
_cell_angle_gamma 90
_cell_formula_units_Z 16
_cell_length_a 20.1550(15)
_cell_length_b 4.7512(4)
_cell_length_c 26.999(2)
_cell_measurement_reflns_used 9913
_cell_measurement_temperature 100(2)
_cell_measurement_theta_max 26.338
_cell_measurement_theta_min 2.5225
_cell_volume 2585.4(3)
_computing_cell_refinement 'Bruker APEX3'
_computing_data_collection 'Bruker APEX3'
_computing_data_reduction 'SAINT V8.37A'
_computing_molecular_graphics 'USCF Chimera 1.13 and OLEX2'
_computing_publication_material 'WinGX CIF routines'
_computing_structure_refinement 'SHELXL-2018/3 (Sheldrick, 2018)'
_computing_structure_solution 'SIR2014 (Giacovazzo, 2014)'
_diffrn_ambient_temperature 100(2)
_diffrn_measured_fraction_theta_full 0.998
_diffrn_measured_fraction_theta_max 0.998
_diffrn_measurement_device_type 'Bruker D8 Venture'
_diffrn_radiation_type MoK\a
_diffrn_radiation_wavelength 0.71073
_diffrn_reflns_av_R_equivalents 0.0266
_diffrn_reflns_av_unetI/netI 0.0160
_diffrn_reflns_Laue_measured_fraction_full 0.998
_diffrn_reflns_Laue_measured_fraction_max 0.998
_diffrn_reflns_limit_h_max 22
_diffrn_reflns_limit_h_min -25
_diffrn_reflns_limit_k_max 5
_diffrn_reflns_limit_k_min -5
_diffrn_reflns_limit_l_max 33
_diffrn_reflns_limit_l_min -33
_diffrn_reflns_number 12788
_diffrn_reflns_point_group_measured_fraction_full 0.998
_diffrn_reflns_point_group_measured_fraction_max 0.998
_diffrn_reflns_theta_full 25.242
_diffrn_reflns_theta_max 26.349
_diffrn_reflns_theta_min 2.522
_exptl_absorpt_coefficient_mu 0.072
_exptl_absorpt_correction_T_max 1.0000
_exptl_absorpt_correction_T_min 0.9143
_exptl_absorpt_correction_type numerical
_exptl_absorpt_process_details
;
SADABS-2014/5 (Bruker,2014/5) was used for absorption correction.
Final wR2(int)= 0.0509. The ratio of minimum to maximun
transmission is 0.9143.
;
_exptl_crystal_colour yellow
_exptl_crystal_density_diffrn 1.284
_exptl_crystal_description 'irregular block'
_exptl_crystal_F_000 1060
_exptl_crystal_size_max 0.387
_exptl_crystal_size_mid 0.142
_exptl_crystal_size_min 0.071
_refine_diff_density_max 0.189
_refine_diff_density_min -0.177
_refine_diff_density_rms 0.038
_refine_ls_extinction_method none
_refine_ls_goodness_of_fit_ref 1.089
_refine_ls_hydrogen_treatment constr
_refine_ls_matrix_type full
_refine_ls_number_parameters 85
_refine_ls_number_reflns 1349
_refine_ls_number_restraints 0
_refine_ls_restrained_S_all 1.089
_refine_ls_R_factor_all 0.0437
_refine_ls_R_factor_gt 0.0392
_refine_ls_shift/su_max 0.000
_refine_ls_shift/su_mean 0.000
_refine_ls_structure_factor_coef Fsqd
_refine_ls_weighting_details 'w=1/[\s^2^(Fo^2^)+(0.0484P)^2^+2.0813P] where P=(Fo^2^+2Fc^2^)/3'
_refine_ls_weighting_scheme calc
_refine_ls_wR_factor_gt 0.1015
_refine_ls_wR_factor_ref 0.1044
_reflns_Friedel_coverage 0.000
_reflns_number_gt 1197
_reflns_number_total 1349
_reflns_threshold_expression 'I > 2\s(I)'
_cod_data_source_file d0cc04489j2.cif
_cod_data_source_block "'DBHeptTh'"
_cod_depositor_comments
;
The following automatic conversions were performed:

data item '_exptl_absorpt_correction_type' value 'Numerical' was
changed to 'numerical' in accordance with the
/home/data/users/saulius/crontab/automatic-downloads/rss-feeds/RSC/lib/dictionaries/cif_core.dic
dictionary named 'cif_core.dic' version 2.4.2 last updated on
2011-04-26.

Automatic conversion script
Id: cif_fix_values 7556 2019-12-06 15:28:31Z antanas 

 Adding full bibliography for 7127275--7127276.cif.
;
_cod_original_cell_volume 2585.4(4)
_cod_original_sg_symbol_Hall '-C 2bc 2'
_cod_original_sg_symbol_H-M 'C m c a'
_cod_database_code 7127275
_shelx_shelxl_version_number 2018/3
_shelx_space_group_comment
;
The symmetry employed for this shelxl refinement is uniquely defined
by the following loop, which should always be used as a source of
symmetry information in preference to the above space-group names.
They are only intended as comments.
;
_shelx_estimated_absorpt_t_min 0.973
_shelx_estimated_absorpt_t_max 0.995

loop_
_space_group_symop_operation_xyz
'x, y, z'
'-x, -y+1/2, z+1/2'
'x, -y, -z'
'-x+1/2, y, -z+1/2'
'x+1/2, y+1/2, z'
'-x+1/2, -y+1, z+1/2'
'x+1/2, -y+1/2, -z'
'-x+1, y+1/2, -z+1/2'
'-x, -y, -z'
'x, y-1/2, -z-1/2'
'-x, y, z'
'x-1/2, -y, z-1/2'
'-x+1/2, -y+1/2, -z'
'x+1/2, y, -z-1/2'
'-x+1/2, y+1/2, z'
'x, -y+1/2, z-1/2'

loop_
_atom_site_label
_atom_site_type_symbol
_atom_site_fract_x
_atom_site_fract_y
_atom_site_fract_z
_atom_site_U_iso_or_equiv
_atom_site_adp_type
_atom_site_occupancy
_atom_site_site_symmetry_order
_atom_site_calc_flag
_atom_site_refinement_flags_posn
_atom_site_refinement_flags_adp
_atom_site_refinement_flags_occupancy
_atom_site_disorder_assembly
_atom_site_disorder_group
C1 C 0.000000 0.2884(3) 0.40210(7) 0.0238(4) Uani 1 2 d S T P . .
C2 C 0.07732(6) 0.3670(2) 0.33031(5) 0.0239(3) Uani 1 1 d . . . . .
C3 C 0.06213(5) 0.2257(2) 0.37452(5) 0.0236(3) Uani 1 1 d . . . . .
C4 C 0.13814(6) 0.3099(3) 0.30721(5) 0.0264(3) Uani 1 1 d . . . . .
H4 H 0.149969 0.411186 0.278187 0.032 Uiso 1 1 calc R U . . .
C5 C 0.10609(6) 0.0224(2) 0.39277(5) 0.0261(3) Uani 1 1 d . . . . .
H5 H 0.095307 -0.076903 0.422232 0.031 Uiso 1 1 calc R U . . .
C6 C 0.06078(6) 0.4479(2) 0.47687(5) 0.0252(3) Uani 1 1 d . . . . .
H6 H 0.102162 0.412545 0.461204 0.030 Uiso 1 1 calc R U . . .
C7 C 0.000000 0.3867(3) 0.44972(7) 0.0243(4) Uani 1 2 d S T P . .
C8 C 0.18140(6) 0.1092(3) 0.32574(5) 0.0277(3) Uani 1 1 d . . . . .
H8 H 0.222034 0.071599 0.309179 0.033 Uiso 1 1 calc R U . . .
C9 C 0.16516(6) -0.0362(3) 0.36847(5) 0.0279(3) Uani 1 1 d . . . . .
H9 H 0.194366 -0.175653 0.381119 0.034 Uiso 1 1 calc R U . . .
C10 C 0.03322(6) 0.5747(2) 0.30744(5) 0.0260(3) Uani 1 1 d . . . . .
H10 H 0.054119 0.726662 0.290709 0.031 Uiso 1 1 calc R U . . .

loop_
_atom_site_aniso_label
_atom_site_aniso_U_11
_atom_site_aniso_U_22
_atom_site_aniso_U_33
_atom_site_aniso_U_23
_atom_site_aniso_U_13
_atom_site_aniso_U_12
C1 0.0185(8) 0.0097(7) 0.0433(10) -0.0018(7) 0.000 0.000
C2 0.0173(6) 0.0112(5) 0.0432(7) -0.0054(5) -0.0017(5) -0.0030(4)
C3 0.0169(6) 0.0114(5) 0.0424(7) -0.0071(5) -0.0012(5) -0.0019(4)
C4 0.0188(6) 0.0166(6) 0.0437(7) -0.0031(5) 0.0001(5) -0.0046(5)
C5 0.0216(6) 0.0141(6) 0.0427(7) -0.0046(5) -0.0014(5) -0.0004(5)
C6 0.0175(6) 0.0135(6) 0.0446(7) -0.0040(5) 0.0018(5) -0.0002(4)
C7 0.0190(8) 0.0107(8) 0.0432(10) -0.0028(7) 0.000 0.000
C8 0.0159(6) 0.0184(6) 0.0487(8) -0.0078(5) 0.0020(5) -0.0011(5)
C9 0.0200(6) 0.0153(6) 0.0486(8) -0.0060(5) -0.0035(5) 0.0027(5)
C10 0.0220(6) 0.0122(6) 0.0439(7) -0.0018(5) 0.0009(5) -0.0020(5)

loop_
_atom_type_symbol
_atom_type_description
_atom_type_scat_dispersion_real
_atom_type_scat_dispersion_imag
_atom_type_scat_source
C C 0.0033 0.0016 'International Tables Vol C Tables 4.2.6.8 and 6.1.1.4'
H H 0.0000 0.0000 'International Tables Vol C Tables 4.2.6.8 and 6.1.1.4'

loop_
_geom_angle_atom_site_label_1
_geom_angle_atom_site_label_2
_geom_angle_atom_site_label_3
_geom_angle
_geom_angle_site_symmetry_1
_geom_angle_site_symmetry_3
_geom_angle_publ_flag
C7 C1 C3 122.62(8) . 11 ?
C7 C1 C3 122.62(8) . . ?
C3 C1 C3 114.72(15) 11 . ?
C4 C2 C3 118.45(11) . . ?
C4 C2 C10 118.26(12) . . ?
C3 C2 C10 123.28(11) . . ?
C5 C3 C2 119.44(11) . . ?
C5 C3 C1 119.64(13) . . ?
C2 C3 C1 120.92(12) . . ?
C8 C4 C2 121.53(12) . . ?
C8 C4 H4 119.2 . . ?
C2 C4 H4 119.2 . . ?
C9 C5 C3 120.97(13) . . ?
C9 C5 H5 119.5 . . ?
C3 C5 H5 119.5 . . ?
C6 C6 C7 122.76(8) 3_566 . ?
C6 C6 H6 118.6 3_566 . ?
C7 C6 H6 118.6 . . ?
C1 C7 C6 122.75(8) . 11 ?
C1 C7 C6 122.75(8) . . ?
C6 C7 C6 114.47(16) 11 . ?
C9 C8 C4 119.71(11) . . ?
C9 C8 H8 120.1 . . ?
C4 C8 H8 120.1 . . ?
C8 C9 C5 119.81(12) . . ?
C8 C9 H9 120.1 . . ?
C5 C9 H9 120.1 . . ?
C10 C10 C2 127.36(7) 11 . ?
C10 C10 H10 116.3 11 . ?
C2 C10 H10 116.3 . . ?

loop_
_geom_bond_atom_site_label_1
_geom_bond_atom_site_label_2
_geom_bond_distance
_geom_bond_site_symmetry_2
_geom_bond_publ_flag
C1 C7 1.368(3) . ?
C1 C3 1.4871(15) 11 ?
C1 C3 1.4872(15) . ?
C2 C4 1.4019(16) . ?
C2 C3 1.4031(18) . ?
C2 C10 1.4646(17) . ?
C3 C5 1.4004(17) . ?
C4 C8 1.3855(18) . ?
C4 H4 0.9500 . ?
C5 C9 1.3876(17) . ?
C5 H5 0.9500 . ?
C6 C6 1.344(3) 3_566 ?
C6 C7 1.4569(15) . ?
C6 H6 0.9500 . ?
C8 C9 1.384(2) . ?
C8 H8 0.9500 . ?
C9 H9 0.9500 . ?
C10 C10 1.339(2) 11 ?
C10 H10 0.9500 . ?

loop_
_geom_torsion_atom_site_label_1
_geom_torsion_atom_site_label_2
_geom_torsion_atom_site_label_3
_geom_torsion_atom_site_label_4
_geom_torsion
_geom_torsion_site_symmetry_1
_geom_torsion_site_symmetry_2
_geom_torsion_site_symmetry_3
_geom_torsion_site_symmetry_4
_geom_torsion_publ_flag
C4 C2 C3 C5 -3.39(17) . . . . ?
C10 C2 C3 C5 177.58(11) . . . . ?
C4 C2 C3 C1 176.78(11) . . . . ?
C10 C2 C3 C1 -2.24(18) . . . . ?
C7 C1 C3 C5 60.4(2) . . . . ?
C3 C1 C3 C5 -117.45(14) 11 . . . ?
C7 C1 C3 C2 -119.80(17) . . . . ?
C3 C1 C3 C2 62.37(18) 11 . . . ?
C3 C2 C4 C8 3.16(18) . . . . ?
C10 C2 C4 C8 -177.76(11) . . . . ?
C2 C3 C5 C9 1.64(18) . . . . ?
C1 C3 C5 C9 -178.53(11) . . . . ?
C3 C1 C7 C6 -2.2(3) 11 . . 11 ?
C3 C1 C7 C6 -179.89(13) . . . 11 ?
C3 C1 C7 C6 179.89(13) 11 . . . ?
C3 C1 C7 C6 2.2(3) . . . . ?
C6 C6 C7 C1 178.01(17) 3_566 . . . ?
C6 C6 C7 C6 0.0(3) 3_566 . . 11 ?
C2 C4 C8 C9 -1.08(19) . . . . ?
C4 C8 C9 C5 -0.78(18) . . . . ?
C3 C5 C9 C8 0.48(19) . . . . ?
C4 C2 C10 C10 146.99(8) . . . 11 ?
C3 C2 C10 C10 -33.98(15) . . . 11 ?
